data_4115729
loop_
_publ_author_name
'David A. Shultz'
'Rosario M. Fico'
'Paul D. Boyle'
'Jeff W. Kampf'

_publ_section_title
;
 Observation of a Hysteretic Phase Transition in a Crystalline Dinitroxide
 Biradical That Leads to Magnetic Bistability
;
_journal_name_full 'Journal of the American Chemical Society'
_journal_page_first 10403
_journal_page_last 10404
_journal_paper_doi 10.1021/ja011341v
_journal_volume 123
_journal_year 2001
_chemical_formula_moiety 'C28 H36 N2 O2 '
_chemical_formula_sum 'C28 H36 N2 O2'
_chemical_formula_weight 432.60
_chemical_name_systematic ?
_space_group_IT_number 2
_symmetry_cell_setting triclinic
_symmetry_space_group_name_Hall '-P 1'
_symmetry_space_group_name_H-M 'P -1'
_cell_angle_alpha 104.577(8)
_cell_angle_beta 99.635(8)
_cell_angle_gamma 94.942(8)
_cell_formula_units_Z 2
_cell_length_a 6.1933(4)
_cell_length_b 11.4950(10)
_cell_length_c 17.478(2)
_cell_measurement_reflns_used 25
_cell_measurement_temperature 148
_cell_measurement_theta_max 18.00
_cell_measurement_theta_min 11.50
_cell_volume 1176.5(2)
_computing_data_reduction 'NRCVAX DATRD2'
_computing_molecular_graphics NRCVAX
_computing_publication_material 'NRCVAX TABLES Jan 94 Version'
_computing_structure_refinement 'NRCVAX LSTSQ'
_computing_structure_solution SIR92
_diffrn_ambient_temperature 148
_diffrn_measurement_device 'Nonius CAD-4    '
_diffrn_measurement_method 'Omega scan b/P/b        '
_diffrn_radiation_monochromator graphite
_diffrn_radiation_source 'xray tube'
_diffrn_radiation_type 'Molybdenum K\a'
_diffrn_radiation_wavelength .71073
_diffrn_reflns_av_R_equivalents .000
_diffrn_reflns_limit_h_max 7
_diffrn_reflns_limit_h_min -7
_diffrn_reflns_limit_k_max 13
_diffrn_reflns_limit_k_min 0
_diffrn_reflns_limit_l_max 19
_diffrn_reflns_limit_l_min -20
_diffrn_reflns_number 4097
_diffrn_reflns_theta_max 25.00
_diffrn_reflns_theta_min 0.00
_diffrn_standards_decay_% 3.2
_diffrn_standards_interval_time 80
_diffrn_standards_number 3
_exptl_absorpt_coefficient_mu .08
_exptl_absorpt_correction_type none
_exptl_crystal_density_diffrn 1.221
_exptl_crystal_F_000 468.25
_exptl_crystal_size_max .40
_exptl_crystal_size_mid .18
_exptl_crystal_size_min .04
_refine_diff_density_max .26
_refine_diff_density_min -.24
_refine_ls_extinction_coef 0.68(17)
_refine_ls_extinction_method Larson
_refine_ls_goodness_of_fit_obs 1.45
_refine_ls_hydrogen_treatment refall
_refine_ls_matrix_type full
_refine_ls_number_parameters 434
_refine_ls_number_reflns 2809
_refine_ls_R_factor_all .052
_refine_ls_R_factor_obs .051
_refine_ls_shift/esd_max .001
_refine_ls_structure_factor_coef F
_refine_ls_weighting_details '1/(\s^2^(F)+ .0005F^2^) '
_refine_ls_weighting_scheme sigma
_refine_ls_wR_factor_all .054
_refine_ls_wR_factor_obs .053
_reflns_number_observed 2818
_reflns_number_total 4097
_reflns_observed_criterion 'Inet > 1.0\s(Inet)'
_cod_data_source_file ja011341v_2.cif
_cod_data_source_block x00019
_cod_original_cell_volume 1176.48(19)
_cod_original_formula_sum 'C28 H36 N2 O2 '
_cod_database_code 4115729

loop_
_symmetry_equiv_pos_as_xyz
x,y,z
-x,-y,-z

loop_
_atom_site_label
_atom_site_fract_x
_atom_site_fract_y
_atom_site_fract_z
_atom_site_U_iso_or_equiv
_atom_site_adp_type
_atom_site_type_symbol
O .6881(3) .32090(20) .46149(12) .0312(13) Uani O
N .4785(4) .3019(2) .46044(13) .0204(14) Uani n
C1 -.0423(4) .3160(2) .10274(16) .0169(15) Uani C
C2 -.0246(4) .3863(2) .17754(16) .0166(14) Uani C
C3 .0921(4) .3563(2) .25043(16) .0157(14) Uani C
C4 .2961(4) .3107(2) .25072(16) .0168(14) Uani C
C5 .4154(5) .2908(2) .31866(16) .0182(15) Uani C
C6 .3367(4) .3150(2) .39078(16) .0165(14) Uani C
C7 .1324(4) .3593(2) .39274(17) .0179(15) Uani C
C8 .0161(4) .3797(2) .32292(17) .0187(16) Uani C
C9 .0120(5) .1884(2) .07062(16) .0177(14) Uani C
C10 -.2017(5) .1303(3) .00888(18) .0207(16) Uani C
C11 .1937(5) .2126(3) .02385(18) .0215(16) Uani C
C12 .4075(5) .2710(2) .53177(16) .0200(14) Uani C
C13 .3897(6) .3886(3) .59332(19) .0274(18) Uani C
C14 .5906(5) .2067(3) .5677(2) .0283(18) Uani C
C15 .1925(5) .1843(3) .5055(2) .0287(18) Uani C
O' -.5729(3) .83372(17) .23851(12) .0224(11) Uani O
N' -.3641(4) .84267(20) .23657(14) .0177(13) Uani n
C3' -.1100(4) .5067(2) .19241(15) .0160(14) Uani C
C4' -.3297(4) .5160(2) .16000(16) .0167(15) Uani C
C5' -.4095(4) .6272(2) .17463(16) .0163(15) Uani C
C6' -.2711(4) .7326(2) .22123(16) .0158(14) Uani C
C7' -.0534(5) .7238(2) .25483(17) .0173(14) Uani C
C8' .0225(4) .6122(2) .24045(16) .0174(15) Uani C
C9' -.0957(5) .3428(3) .02138(16) .0183(14) Uani C
C10' -.2656(5) .2344(2) -.02962(17) .0206(16) Uani C
C11' .1259(5) .3248(3) -.00610(19) .0223(17) Uani C
C12' -.2540(4) .9704(2) .24862(17) .0189(15) Uani C
C13' -.4005(5) 1.0256(3) .19101(20) .0231(17) Uani C
C14' -.2476(6) 1.0380(3) .33555(20) .0323(19) Uani C
C15' -.0243(6) .9750(3) .2284(3) .039(2) Uani C
H4 .361(4) .301(2) .2040(16) .010(6) Uiso H
H5 .562(5) .268(2) .3206(15) .016(7) Uiso H
H7 .070(4) .377(2) .4421(15) .003(6) Uiso H
H8 -.120(5) .413(2) .3252(16) .017(7) Uiso H
H9 .054(4) .147(2) .1120(15) .009(6) Uiso H
H10a -.179(4) .060(2) -.0286(15) .010(7) Uiso H
H10b -.312(4) .100(2) .0337(15) .010(7) Uiso H
H11a .345(6) .230(3) .0577(19) .037(9) Uiso H
H11b .187(4) .142(3) -.0199(18) .020(7) Uiso H
H13a .351(5) .371(3) .642(2) .034(9) Uiso H
H13b .534(5) .438(3) .6090(18) .030(9) Uiso H
H13c .283(6) .437(3) .571(2) .045(10) Uiso H
H14a .604(6) .132(3) .524(2) .050(11) Uiso H
H14b .733(5) .255(3) .5811(17) .026(8) Uiso H
H14c .544(5) .188(3) .616(2) .039(9) Uiso H
H15a .067(6) .229(3) .488(2) .060(12) Uiso H
H15b .203(5) .111(3) .4611(19) .033(9) Uiso H
H15c .158(5) .161(3) .5520(18) .023(8) Uiso H
H4' -.423(4) .440(2) .1254(16) .016(7) Uiso H
H5' -.558(5) .633(2) .1554(16) .017(7) Uiso H
H7' .035(4) .793(2) .2867(15) .010(7) Uiso H
H8' .176(5) .611(2) .2656(16) .020(7) Uiso H
H9' -.138(4) .419(2) .0215(15) .010(7) Uiso H
H10a' -.423(5) .251(2) -.0274(17) .022(7) Uiso H
H10b' -.252(4) .216(2) -.0856(15) .005(6) Uiso H
H11a' .115(4) .310(2) -.0639(18) .018(7) Uiso H
H11b' .234(5) .398(3) .0211(17) .024(8) Uiso H
H13a' -.330(5) 1.114(3) .2010(16) .022(7) Uiso H
H13b' -.415(5) .979(3) .1338(20) .033(9) Uiso H
H13c' -.543(6) 1.026(3) .2013(18) .030(9) Uiso H
H14a' -.405(6) 1.036(3) .346(2) .049(11) Uiso H
H14b' -.160(6) .997(3) .369(2) .044(10) Uiso H
H14c' -.177(5) 1.121(3) .3453(18) .036(9) Uiso H
H15a' .088(6) .958(3) .271(2) .053(11) Uiso H
H15b' -.032(6) .920(3) .178(2) .048(12) Uiso H
H15c' .027(5) 1.060(3) .2306(17) .028(8) Uiso H

loop_
_atom_site_aniso_label
_atom_site_aniso_U_11
_atom_site_aniso_U_22
_atom_site_aniso_U_33
_atom_site_aniso_U_12
_atom_site_aniso_U_13
_atom_site_aniso_U_23
_atom_site_aniso_type_symbol
O .0141(11) .0522(14) .0306(12) .0074(10) .0046(9) .0163(11) O
N .0130(13) .0289(13) .0195(13) .0062(10) .0021(10) .0066(10) n
C1 .0125(14) .0176(14) .0228(16) .0035(11) .0037(11) .0086(12) C
C2 .0125(14) .0179(14) .0223(15) .0061(11) .0048(11) .0085(12) C
C3 .0125(14) .0114(13) .0215(15) -.0005(11) -.0002(11) .0040(11) C
C4 .0192(15) .0179(14) .0149(15) .0054(12) .0063(12) .0042(11) C
C5 .0137(15) .0192(14) .0232(16) .0058(12) .0040(12) .0072(12) C
C6 .0152(14) .0156(14) .0169(14) .0010(11) -.0018(11) .0048(11) C
C7 .0172(15) .0196(15) .0188(15) .0044(12) .0055(12) .0063(12) C
C8 .0118(14) .0190(15) .0269(16) .0051(12) .0044(12) .0075(12) C
C9 .0213(15) .0182(14) .0161(14) .0072(12) .0034(12) .0077(12) C
C10 .0245(17) .0155(15) .0224(16) .0032(12) .0065(13) .0043(13) C
C11 .0219(17) .0221(16) .0228(16) .0086(13) .0068(13) .0069(13) C
C12 .0189(15) .0241(15) .0171(14) .0015(12) .0000(12) .0082(12) C
C13 .0293(19) .0290(18) .0244(17) .0034(15) .0067(14) .0075(14) C
C14 .0203(18) .0361(19) .0301(19) .0066(15) -.0012(14) .0153(16) C
C15 .0261(18) .0297(18) .0314(19) -.0007(14) -.0006(15) .0158(16) C
O' .0105(10) .0242(11) .0333(12) .0049(8) .0061(8) .0075(9) O
N' .0113(12) .0174(12) .0241(13) .0041(9) .0021(10) .0054(10) n
C3' .0187(15) .0172(14) .0145(14) .0052(11) .0040(11) .0074(11) C
C4' .0146(14) .0167(14) .0174(14) .0010(12) -.0004(11) .0047(12) C
C5' .0106(15) .0196(14) .0186(15) .0040(12) .0008(12) .0059(12) C
C6' .0155(14) .0148(13) .0201(14) .0055(11) .0066(12) .0070(11) C
C7' .0150(15) .0147(14) .0205(15) .0003(12) .0017(12) .0036(12) C
C8' .0106(14) .0200(15) .0204(15) .0030(11) .0011(12) .0043(12) C
C9' .0195(15) .0170(15) .0205(15) .0073(12) .0050(12) .0067(12) C
C10' .0206(16) .0223(15) .0192(17) .0066(12) .0046(13) .0047(12) C
C11' .0192(16) .0254(17) .0234(17) .0024(13) .0037(13) .0089(13) C
C12' .0127(14) .0138(13) .0299(16) .0019(11) .0014(12) .0070(12) C
C13' .0235(18) .0181(16) .0274(18) .0040(13) .0019(14) .0072(13) C
C14' .042(2) .0184(17) .0293(19) -.0029(15) -.0065(16) .0051(14) C
C15' .0213(18) .0233(19) .083(3) .0043(14) .0164(19) .027(2) C

loop_
_atom_type_symbol
_atom_type_scat_dispersion_real
_atom_type_scat_dispersion_imag
_atom_type_scat_source
C .003 .002 'International Tables Vol. IV Table 2.2B'
H .000 .000 'International Tables Vol. IV Table 2.2B'
N .006 .003 'International Tables Vol. IV Table 2.2B'
O .011 .006 'International Tables Vol. IV Table 2.2B'

loop_
_geom_angle_atom_site_label_1
_geom_angle_atom_site_label_2
_geom_angle_atom_site_label_3
_geom_angle
O N C6 115.6(2)
O N C12 118.1(2)
C6 N C12 126.3(2)
C2 C1 C9 132.1(2)
C2 C1 C9' 131.4(2)
C9 C1 C9' 96.2(2)
C1 C2 C3 123.3(2)
C1 C2 C3' 120.9(2)
C3 C2 C3' 115.7(2)
C2 C3 C4 120.6(2)
C2 C3 C8 122.6(2)
C4 C3 C8 116.6(2)
C3 C4 C5 122.0(3)
C3 C4 H4 119.4(14)
C5 C4 H4 118.4(15)
C4 C5 C6 120.6(2)
C4 C5 H5 122.0(15)
C6 C5 H5 117.1(15)
N C6 C5 117.3(2)
N C6 C7 123.4(2)
C5 C6 C7 119.2(2)
C6 C7 C8 118.9(2)
C6 C7 H7 122.1(13)
C8 C7 H7 119.1(13)
C3 C8 C7 122.8(2)
C3 C8 H8 118.7(16)
C7 C8 H8 118.5(16)
C1 C9 C10 100.7(2)
C1 C9 C11 101.1(2)
C1 C9 H9 114.3(14)
C10 C9 C11 108.1(2)
C10 C9 H9 115.5(15)
C11 C9 H9 115.3(15)
C9 C10 C10' 103.4(2)
C9 C10 H10a 111.3(15)
C9 C10 H10b 111.6(15)
C10' C10 H10a 113.6(15)
C10' C10 H10b 114.5(15)
H10a C10 H10b 102(2)
C9 C11 C11' 102.9(2)
C9 C11 H11a 113.1(18)
C9 C11 H11b 107.8(17)
C11' C11 H11a 111.9(18)
C11' C11 H11b 112.5(16)
H11a C11 H11b 108(2)
N C12 C13 108.7(2)
N C12 C14 106.4(2)
N C12 C15 110.6(2)
C13 C12 C14 109.8(2)
C13 C12 C15 112.5(3)
C14 C12 C15 108.7(2)
C12 C13 H13a 110.4(18)
C12 C13 H13b 108.3(18)
C12 C13 H13c 112.7(19)
H13a C13 H13b 107(3)
H13a C13 H13c 110(3)
H13b C13 H13c 106(3)
C12 C14 H14a 107.4(19)
C12 C14 H14b 112.4(17)
C12 C14 H14c 106.2(18)
H14a C14 H14b 105(3)
H14a C14 H14c 113(3)
H14b C14 H14c 112(3)
C12 C15 H15a 109(2)
C12 C15 H15b 111.2(18)
C12 C15 H15c 108.5(17)
H15a C15 H15b 110(3)
H15a C15 H15c 105(3)
H15b C15 H15c 111(2)
O' N' C6' 116.4(2)
O' N' C12' 114.80(19)
C6' N' C12' 128.7(2)
C2 C3' C4' 121.0(2)
C2 C3' C8' 121.4(2)
C4' C3' C8' 117.6(2)
C3' C4' C5' 121.0(2)
C3' C4' H4' 117.1(15)
C5' C4' H4' 122.0(15)
C4' C5' C6' 120.3(2)
C4' C5' H5' 120.9(16)
C6' C5' H5' 118.7(16)
N' C6' C5' 117.7(2)
N' C6' C7' 123.1(2)
C5' C6' C7' 119.0(2)
C6' C7' C8' 119.8(3)
C6' C7' H7' 118.5(15)
C8' C7' H7' 121.7(15)
C3' C8' C7' 122.1(2)
C3' C8' H8' 121.0(16)
C7' C8' H8' 116.8(16)
C1 C9' C10' 103.6(2)
C1 C9' C11' 99.5(2)
C1 C9' H9' 116.7(15)
C10' C9' C11' 107.4(2)
C10' C9' H9' 115.0(15)
C11' C9' H9' 113.2(15)
C10 C10' C9' 102.7(2)
C10 C10' H10a' 112.7(16)
C10 C10' H10b' 111.6(14)
C9' C10' H10a' 112.0(16)
C9' C10' H10b' 110.5(14)
H10a' C10' H10b' 107(2)
C11 C11' C9' 102.8(2)
C11 C11' H11a' 112.2(16)
C11 C11' H11b' 110.9(16)
C9' C11' H11a' 113.4(16)
C9' C11' H11b' 109.3(16)
H11a' C11' H11b' 108(2)
N' C12' C13' 106.6(2)
N' C12' C14' 106.7(2)
N' C12' C15' 113.2(2)
C13' C12' C14' 110.7(2)
C13' C12' C15' 108.0(3)
C14' C12' C15' 111.5(3)
C12' C13' H13a' 106.8(15)
C12' C13' H13b' 111.9(17)
C12' C13' H13c' 111.5(18)
H13a' C13' H13b' 111(2)
H13a' C13' H13c' 108(2)
H13b' C13' H13c' 106(3)
C12' C14' H14a' 109.3(19)
C12' C14' H14b' 107.6(19)
C12' C14' H14c' 108.7(18)
H14a' C14' H14b' 109(3)
H14a' C14' H14c' 111(3)
H14b' C14' H14c' 109(3)
C12' C15' H15a' 112(2)
C12' C15' H15b' 108(2)
C12' C15' H15c' 107.8(17)
H15a' C15' H15b' 111(3)
H15a' C15' H15c' 102(3)
H15b' C15' H15c' 113(3)

loop_
_geom_bond_atom_site_label_1
_geom_bond_atom_site_label_2
_geom_bond_distance
O N 1.294(3)
N C6 1.426(3)
N C12 1.501(4)
C1 C2 1.334(4)
C1 C9 1.521(4)
C1 C9' 1.519(4)
C2 C3 1.490(4)
C2 C3' 1.501(4)
C3 C4 1.408(4)
C3 C8 1.396(4)
C4 C5 1.371(4)
C4 H4 .96(3)
C5 C6 1.399(4)
C5 H5 .96(3)
C6 C7 1.406(4)
C7 C8 1.393(4)
C7 H7 .98(3)
C8 H8 .96(3)
C9 C10 1.539(4)
C9 C11 1.543(4)
C9 H9 .97(3)
C10 C10' 1.561(4)
C10 H10a .94(3)
C10 H10b .95(3)
C11 C11' 1.572(4)
C11 H11a 1.00(3)
C11 H11b .96(3)
C12 C13 1.526(4)
C12 C14 1.538(4)
C12 C15 1.521(4)
C13 H13a .97(4)
C13 H13b .97(3)
C13 H13c .99(4)
C14 H14a 1.01(4)
C14 H14b .96(3)
C14 H14c 1.00(4)
C15 H15a 1.02(4)
C15 H15b 1.01(3)
C15 H15c .97(3)
O' N' 1.295(3)
N' C6' 1.418(3)
N' C12' 1.514(3)
C3' C4' 1.407(4)
C3' C8' 1.391(4)
C4' C5' 1.389(4)
C4' H4' .99(3)
C5' C6' 1.399(4)
C5' H5' .94(3)
C6' C7' 1.400(4)
C7' C8' 1.382(4)
C7' H7' .92(3)
C8' H8' .98(3)
C9' C10' 1.535(4)
C9' C11' 1.542(4)
C9' H9' .93(3)
C10' H10a' 1.02(3)
C10' H10b' .97(3)
C11' H11a' .97(3)
C11' H11b' .99(3)
C12' C13' 1.534(4)
C12' C14' 1.515(4)
C12' C15' 1.521(4)
C13' H13a' 1.03(3)
C13' H13b' .99(3)
C13' H13c' .93(3)
C14' H14a' 1.02(4)
C14' H14b' .97(4)
C14' H14c' .97(4)
C15' H15a' .99(4)
C15' H15b' .94(4)
C15' H15c' .99(3)
